data_7013317
loop_
_publ_author_name
'Gray, Ian P.'
'Milton, Heather L.'
'Slawin, Alexandra M. Z.'
'Woollins, J. Derek'

_publ_section_title
;
 Synthesis and structure of [Fc(RO)PS2]? complexes
;
_journal_issue 17
_journal_name_full 'Dalton Transactions'
_journal_page_first 3450
_journal_paper_doi 10.1039/b306387a
_journal_year 2003
_chemical_formula_moiety 'C44 H48 Fe4 O4 P4 S8 Zn2'
_chemical_formula_sum 'C44 H48 Fe4 O4 P4 S8 Zn2'
_chemical_formula_weight 1375.32
_chemical_name_systematic
;
?
;
_space_group_IT_number 15
_symmetry_cell_setting monoclinic
_symmetry_space_group_name_Hall '-C 2yc'
_symmetry_space_group_name_H-M 'C 1 2/c 1'
_atom_sites_solution_hydrogens geom
_atom_sites_solution_primary direct
_atom_sites_solution_secondary difmap
_audit_creation_method SHELXL-97
_cell_angle_alpha 90.00
_cell_angle_beta 96.286(7)
_cell_angle_gamma 90.00
_cell_formula_units_Z 4
_cell_length_a 21.750(6)
_cell_length_b 10.3711(13)
_cell_length_c 24.319(4)
_cell_measurement_reflns_used 4986
_cell_measurement_temperature 293(2)
_cell_measurement_theta_max 24.7121
_cell_measurement_theta_min 2.1781
_cell_volume 5452.7(19)
_computing_cell_refinement 'CrystalClear (Rigaku Corp., 2000)'
_computing_data_collection 'CrystalClear (Rigaku Corp., 2000)'
_computing_data_reduction 'CrystalClear (Rigaku Corp., 2000)'
_computing_molecular_graphics SHELXTL
_computing_publication_material SHELXTL
_computing_structure_refinement 'SHELXL-97 (Sheldrick, 1997)'
_computing_structure_solution 'SHELXS-97 (Sheldrick, 1990)'
_diffrn_ambient_temperature 293(2)
_diffrn_detector_area_resol_mean 0.83
_diffrn_measured_fraction_theta_full 0.890
_diffrn_measured_fraction_theta_max 0.890
_diffrn_measurement_device_type CCD
_diffrn_measurement_method dtprofit.ref
_diffrn_radiation_monochromator graphite
_diffrn_radiation_source 'fine-focus sealed tube'
_diffrn_radiation_type MoK\a
_diffrn_radiation_wavelength 0.71073
_diffrn_reflns_av_R_equivalents 0.0386
_diffrn_reflns_av_sigmaI/netI 0.0683
_diffrn_reflns_limit_h_max 25
_diffrn_reflns_limit_h_min -26
_diffrn_reflns_limit_k_max 12
_diffrn_reflns_limit_k_min -9
_diffrn_reflns_limit_l_max 29
_diffrn_reflns_limit_l_min -23
_diffrn_reflns_number 10329
_diffrn_reflns_theta_full 25.68
_diffrn_reflns_theta_max 25.68
_diffrn_reflns_theta_min 2.18
_exptl_absorpt_coefficient_mu 2.365
_exptl_absorpt_correction_T_max 1.0000
_exptl_absorpt_correction_T_min 0.7397
_exptl_absorpt_correction_type multi-scan
_exptl_crystal_colour Yellow
_exptl_crystal_density_diffrn 1.675
_exptl_crystal_density_method 'not measured'
_exptl_crystal_description Prism
_exptl_crystal_F_000 2784
_exptl_crystal_size_max 0.1000
_exptl_crystal_size_mid 0.1000
_exptl_crystal_size_min 0.1000
_refine_diff_density_max 0.317
_refine_diff_density_min -0.337
_refine_diff_density_rms 0.080
_refine_ls_extinction_coef 0.00005(5)
_refine_ls_extinction_expression Fc^*^=kFc[1+0.001xFc^2^\l^3^/sin(2\q)]^-1/4^
_refine_ls_extinction_method SHELXL
_refine_ls_goodness_of_fit_ref 1.005
_refine_ls_hydrogen_treatment mixed
_refine_ls_matrix_type full
_refine_ls_number_parameters 299
_refine_ls_number_reflns 4621
_refine_ls_number_restraints 0
_refine_ls_restrained_S_all 1.005
_refine_ls_R_factor_all 0.0886
_refine_ls_R_factor_gt 0.0465
_refine_ls_shift/su_max 0.006
_refine_ls_shift/su_mean 0.001
_refine_ls_structure_factor_coef Fsqd
_refine_ls_weighting_details 'calc w=1/[\s^2^(Fo^2^)+(0.0410P)^2^+0.0000P] where P=(Fo^2^+2Fc^2^)/3'
_refine_ls_weighting_scheme calc
_refine_ls_wR_factor_gt 0.0831
_refine_ls_wR_factor_ref 0.0934
_reflns_number_gt 3156
_reflns_number_total 4621
_reflns_threshold_expression >2sigma(I)
_cod_data_source_file b306387a.txt
_cod_data_source_block 8m
_cod_depositor_comments
;
The following automatic conversions were performed:
'_symmetry_cell_setting' value 'Monoclinic' changed to 'monoclinic'
according to '/home/saulius/struct/CIF-dictionaries/cif_core.dic'
dictionary named 'cif_core.dic' version 2.4.1 from 2010-06-29.

Automatic conversion script
Id: cif_fix_enum 1527 2010-12-29 10:47:43Z saulius 
;
_cod_original_cell_volume 5452.5(19)
_cod_original_sg_symbol_H-M C2/c
_cod_database_code 7013317

loop_
_symmetry_equiv_pos_as_xyz
'x, y, z'
'-x, y, -z+1/2'
'x+1/2, y+1/2, z'
'-x+1/2, y+1/2, -z+1/2'
'-x, -y, -z'
'x, -y, z-1/2'
'-x+1/2, -y+1/2, -z'
'x+1/2, -y+1/2, z-1/2'

loop_
_atom_site_label
_atom_site_type_symbol
_atom_site_fract_x
_atom_site_fract_y
_atom_site_fract_z
_atom_site_U_iso_or_equiv
_atom_site_adp_type
_atom_site_occupancy
_atom_site_symmetry_multiplicity
_atom_site_calc_flag
_atom_site_refinement_flags
_atom_site_disorder_assembly
_atom_site_disorder_group
Zn1 Zn 0.44696(3) 0.09945(5) 0.67519(2) 0.04107(18) Uani 1 1 d . . .
S1 S 0.46533(6) 0.29526(12) 0.62954(5) 0.0460(3) Uani 1 1 d . . .
S2 S 0.36478(7) 0.06420(12) 0.60131(6) 0.0589(4) Uani 1 1 d . . .
P1 P 0.39421(6) 0.23527(11) 0.57646(5) 0.0402(3) Uani 1 1 d . . .
Fe1 Fe 0.33844(3) 0.53703(6) 0.54860(3) 0.0376(2) Uani 1 1 d . . .
C1 C 0.3336(2) 0.3489(4) 0.56878(17) 0.0326(11) Uani 1 1 d . . .
C2 C 0.2916(2) 0.3764(4) 0.52107(18) 0.0409(12) Uani 1 1 d . . .
H2A H 0.2918 0.3394 0.4863 0.049 Uiso 1 1 calc R . .
C3 C 0.2496(2) 0.4700(4) 0.5364(2) 0.0485(13) Uani 1 1 d . . .
H3A H 0.2171 0.5051 0.5132 0.058 Uiso 1 1 calc R . .
C4 C 0.2648(2) 0.5014(4) 0.5921(2) 0.0463(13) Uani 1 1 d . . .
H4A H 0.2444 0.5610 0.6122 0.056 Uiso 1 1 calc R . .
C5 C 0.3161(2) 0.4279(4) 0.61235(18) 0.0380(12) Uani 1 1 d . . .
H5A H 0.3356 0.4300 0.6483 0.046 Uiso 1 1 calc R . .
C6 C 0.4263(3) 0.5780(6) 0.5332(4) 0.076(2) Uani 1 1 d . . .
H6A H 0.4595 0.5209 0.5360 0.092 Uiso 1 1 calc R . .
C7 C 0.3835(4) 0.6003(6) 0.4855(3) 0.081(2) Uani 1 1 d . . .
H7A H 0.3833 0.5604 0.4512 0.098 Uiso 1 1 calc R . .
C8 C 0.3416(4) 0.6946(7) 0.5003(4) 0.094(2) Uani 1 1 d . . .
H8A H 0.3084 0.7291 0.4777 0.112 Uiso 1 1 calc R . .
C9 C 0.3589(5) 0.7253(6) 0.5537(4) 0.102(3) Uani 1 1 d . . .
H9A H 0.3386 0.7857 0.5735 0.122 Uiso 1 1 calc R . .
C10 C 0.4090(4) 0.6582(9) 0.5751(3) 0.092(2) Uani 1 1 d . . .
H10A H 0.4285 0.6643 0.6110 0.111 Uiso 1 1 calc R . .
O11 O 0.41103(17) 0.2290(3) 0.51422(12) 0.0614(11) Uani 1 1 d . . .
C11 C 0.4584(3) 0.1412(7) 0.5001(2) 0.102(3) Uani 1 1 d . . .
H11A H 0.4633 0.1493 0.4615 0.153 Uiso 1 1 calc R . .
H11B H 0.4467 0.0543 0.5078 0.153 Uiso 1 1 calc R . .
H11C H 0.4968 0.1614 0.5217 0.153 Uiso 1 1 calc R . .
S21 S 0.51226(6) -0.07533(11) 0.66964(5) 0.0424(3) Uani 1 1 d . . .
S22 S 0.59059(6) 0.16010(11) 0.74283(5) 0.0464(4) Uani 1 1 d . . .
P21 P 0.59465(6) -0.00231(12) 0.69831(5) 0.0356(3) Uani 1 1 d . . .
Fe21 Fe 0.66046(3) -0.30062(6) 0.70504(3) 0.0436(2) Uani 1 1 d . . .
C21 C 0.6403(2) -0.1240(4) 0.73316(16) 0.0354(11) Uani 1 1 d . . .
C22 C 0.7059(2) -0.1396(5) 0.7348(2) 0.0481(13) Uani 1 1 d . . .
H22A H 0.7322 -0.0884 0.7164 0.058 Uiso 1 1 calc R . .
C23 C 0.7237(3) -0.2461(5) 0.7689(2) 0.0610(15) Uani 1 1 d . . .
H23A H 0.7636 -0.2786 0.7766 0.073 Uiso 1 1 calc R . .
C24 C 0.6707(3) -0.2936(5) 0.7889(2) 0.0622(16) Uani 1 1 d . . .
H24A H 0.6696 -0.3632 0.8129 0.075 Uiso 1 1 calc R . .
C25 C 0.6194(2) -0.2214(4) 0.76758(18) 0.0478(13) Uani 1 1 d . . .
H25A H 0.5787 -0.2347 0.7747 0.057 Uiso 1 1 calc R . .
C26 C 0.5998(4) -0.4135(10) 0.6576(4) 0.114(3) Uani 1 1 d . . .
H26A H 0.5583 -0.4246 0.6625 0.137 Uiso 1 1 calc R . .
C27 C 0.6241(5) -0.3187(8) 0.6251(3) 0.108(3) Uani 1 1 d . . .
H27A H 0.6019 -0.2557 0.6042 0.130 Uiso 1 1 calc R . .
C28 C 0.6883(4) -0.3374(7) 0.6303(3) 0.088(2) Uani 1 1 d . . .
H28A H 0.7170 -0.2873 0.6142 0.105 Uiso 1 1 calc R . .
C29 C 0.7012(4) -0.4420(7) 0.6632(3) 0.082(2) Uani 1 1 d . . .
H29A H 0.7404 -0.4769 0.6721 0.098 Uiso 1 1 calc R . .
C30 C 0.6489(5) -0.4877(6) 0.6809(3) 0.095(2) Uani 1 1 d . . .
H30A H 0.6461 -0.5570 0.7048 0.114 Uiso 1 1 calc R . .
O31 O 0.63478(14) 0.0305(3) 0.64936(12) 0.0455(9) Uani 1 1 d . . .
C31 C 0.6171(3) 0.1342(6) 0.6116(2) 0.0708(18) Uani 1 1 d . . .
H31A H 0.6464 0.1406 0.5849 0.106 Uiso 1 1 calc R . .
H31B H 0.6166 0.2137 0.6318 0.106 Uiso 1 1 calc R . .
H31C H 0.5767 0.1177 0.5930 0.106 Uiso 1 1 calc R . .

loop_
_atom_site_aniso_label
_atom_site_aniso_U_11
_atom_site_aniso_U_22
_atom_site_aniso_U_33
_atom_site_aniso_U_23
_atom_site_aniso_U_13
_atom_site_aniso_U_12
Zn1 0.0414(4) 0.0385(3) 0.0434(3) 0.0074(3) 0.0052(3) 0.0076(3)
S1 0.0406(8) 0.0375(7) 0.0583(8) 0.0104(6) -0.0019(6) -0.0017(6)
S2 0.0676(10) 0.0298(7) 0.0720(10) 0.0052(7) -0.0254(8) -0.0036(7)
P1 0.0494(9) 0.0309(7) 0.0395(7) -0.0002(6) 0.0007(6) 0.0110(6)
Fe1 0.0441(5) 0.0275(4) 0.0421(4) 0.0015(3) 0.0085(3) 0.0023(3)
C1 0.037(3) 0.028(2) 0.032(3) 0.001(2) 0.002(2) 0.002(2)
C2 0.049(3) 0.039(3) 0.033(3) -0.009(2) -0.004(2) -0.004(3)
C3 0.039(3) 0.043(3) 0.060(4) -0.004(3) -0.007(3) 0.002(3)
C4 0.045(3) 0.042(3) 0.054(3) -0.010(3) 0.015(3) 0.007(3)
C5 0.044(3) 0.041(3) 0.030(3) 0.001(2) 0.006(2) 0.004(2)
C6 0.060(5) 0.062(4) 0.114(6) 0.020(4) 0.042(5) -0.007(3)
C7 0.116(6) 0.073(5) 0.064(5) 0.010(4) 0.049(5) -0.024(5)
C8 0.104(6) 0.067(5) 0.115(6) 0.056(5) 0.034(6) 0.013(5)
C9 0.136(9) 0.036(4) 0.145(8) 0.003(5) 0.065(7) -0.012(5)
C10 0.098(6) 0.102(6) 0.076(5) -0.005(5) 0.010(5) -0.063(5)
O11 0.077(3) 0.068(2) 0.040(2) -0.0016(18) 0.0096(19) 0.039(2)
C11 0.121(6) 0.123(6) 0.064(4) -0.011(4) 0.013(4) 0.084(5)
S21 0.0386(8) 0.0409(7) 0.0475(7) -0.0030(6) 0.0039(6) 0.0075(6)
S22 0.0500(9) 0.0349(7) 0.0572(8) 0.0007(6) 0.0188(7) -0.0043(6)
P21 0.0364(8) 0.0386(7) 0.0334(7) 0.0073(6) 0.0114(6) 0.0058(6)
Fe21 0.0474(5) 0.0400(4) 0.0430(4) 0.0026(3) 0.0036(3) 0.0108(4)
C21 0.040(3) 0.040(3) 0.027(2) 0.005(2) 0.008(2) 0.005(2)
C22 0.039(3) 0.044(3) 0.059(3) 0.003(3) 0.000(3) 0.004(3)
C23 0.055(4) 0.057(4) 0.066(4) 0.001(3) -0.013(3) 0.017(3)
C24 0.080(5) 0.065(4) 0.039(3) 0.022(3) -0.002(3) 0.016(4)
C25 0.059(4) 0.050(3) 0.036(3) 0.015(2) 0.015(3) 0.008(3)
C26 0.068(6) 0.132(8) 0.143(9) -0.082(7) 0.008(6) -0.022(6)
C27 0.157(9) 0.093(6) 0.058(5) -0.037(4) -0.062(5) 0.066(6)
C28 0.132(8) 0.078(5) 0.057(4) -0.018(4) 0.028(5) -0.008(5)
C29 0.087(6) 0.072(5) 0.086(5) -0.022(4) 0.007(4) 0.035(5)
C30 0.118(7) 0.051(4) 0.119(6) -0.017(4) 0.028(6) -0.016(5)
O31 0.040(2) 0.059(2) 0.0411(19) 0.0235(17) 0.0212(16) 0.0152(17)
C31 0.064(4) 0.096(4) 0.058(3) 0.053(3) 0.027(3) 0.035(4)

loop_
_atom_type_symbol
_atom_type_description
_atom_type_scat_dispersion_real
_atom_type_scat_dispersion_imag
_atom_type_scat_source
C C 0.0033 0.0016 'International Tables Vol C Tables 4.2.6.8 and 6.1.1.4'
H H 0.0000 0.0000 'International Tables Vol C Tables 4.2.6.8 and 6.1.1.4'
O O 0.0106 0.0060 'International Tables Vol C Tables 4.2.6.8 and 6.1.1.4'
P P 0.1023 0.0942 'International Tables Vol C Tables 4.2.6.8 and 6.1.1.4'
S S 0.1246 0.1234 'International Tables Vol C Tables 4.2.6.8 and 6.1.1.4'
Fe Fe 0.3463 0.8444 'International Tables Vol C Tables 4.2.6.8 and 6.1.1.4'
Zn Zn 0.2839 1.4301 'International Tables Vol C Tables 4.2.6.8 and 6.1.1.4'

loop_
_geom_angle_atom_site_label_1
_geom_angle_atom_site_label_2
_geom_angle_atom_site_label_3
_geom_angle
_geom_angle_site_symmetry_1
_geom_angle_site_symmetry_3
_geom_angle_publ_flag
S21 Zn1 S22 122.52(5) . 2_656 ?
S21 Zn1 S1 120.51(5) . . ?
S22 Zn1 S1 105.26(5) 2_656 . ?
S21 Zn1 S2 104.27(5) . . ?
S22 Zn1 S2 112.19(6) 2_656 . ?
S1 Zn1 S2 86.01(5) . . ?
S21 Zn1 P1 121.33(4) . . ?
S22 Zn1 P1 115.68(5) 2_656 . ?
S1 Zn1 P1 43.09(4) . . ?
S2 Zn1 P1 42.92(4) . . ?
P1 S1 Zn1 82.97(6) . . ?
P1 S2 Zn1 81.70(6) . . ?
O11 P1 C1 99.95(18) . . ?
O11 P1 S2 111.35(15) . . ?
C1 P1 S2 111.40(16) . . ?
O11 P1 S1 112.50(16) . . ?
C1 P1 S1 112.10(16) . . ?
S2 P1 S1 109.32(8) . . ?
O11 P1 Zn1 130.69(13) . . ?
C1 P1 Zn1 129.35(14) . . ?
S2 P1 Zn1 55.38(5) . . ?
S1 P1 Zn1 53.94(5) . . ?
C9 Fe1 C1 160.8(4) . . ?
C9 Fe1 C8 39.2(3) . . ?
C1 Fe1 C8 158.6(3) . . ?
C9 Fe1 C7 66.9(3) . . ?
C1 Fe1 C7 122.8(2) . . ?
C8 Fe1 C7 40.9(2) . . ?
C9 Fe1 C5 124.7(3) . . ?
C1 Fe1 C5 41.28(15) . . ?
C8 Fe1 C5 157.8(3) . . ?
C7 Fe1 C5 160.5(3) . . ?
C9 Fe1 C2 157.1(4) . . ?
C1 Fe1 C2 41.26(17) . . ?
C8 Fe1 C2 121.4(3) . . ?
C7 Fe1 C2 106.5(2) . . ?
C5 Fe1 C2 68.83(18) . . ?
C9 Fe1 C6 66.4(3) . . ?
C1 Fe1 C6 108.8(2) . . ?
C8 Fe1 C6 68.3(3) . . ?
C7 Fe1 C6 41.2(3) . . ?
C5 Fe1 C6 124.6(3) . . ?
C2 Fe1 C6 124.0(2) . . ?
C9 Fe1 C10 39.0(3) . . ?
C1 Fe1 C10 125.3(3) . . ?
C8 Fe1 C10 67.1(3) . . ?
C7 Fe1 C10 68.1(3) . . ?
C5 Fe1 C10 109.9(2) . . ?
C2 Fe1 C10 161.3(3) . . ?
C6 Fe1 C10 40.2(2) . . ?
C9 Fe1 C3 122.7(3) . . ?
C1 Fe1 C3 68.48(19) . . ?
C8 Fe1 C3 106.5(3) . . ?
C7 Fe1 C3 122.0(3) . . ?
C5 Fe1 C3 67.54(19) . . ?
C2 Fe1 C3 40.55(17) . . ?
C6 Fe1 C3 159.6(3) . . ?
C10 Fe1 C3 157.7(3) . . ?
C9 Fe1 C4 109.0(3) . . ?
C1 Fe1 C4 68.63(18) . . ?
C8 Fe1 C4 121.7(3) . . ?
C7 Fe1 C4 157.5(3) . . ?
C5 Fe1 C4 40.12(17) . . ?
C2 Fe1 C4 68.25(19) . . ?
C6 Fe1 C4 159.6(3) . . ?
C10 Fe1 C4 123.6(3) . . ?
C3 Fe1 C4 39.93(18) . . ?
C5 C1 C2 106.9(4) . . ?
C5 C1 P1 124.3(3) . . ?
C2 C1 P1 128.7(3) . . ?
C5 C1 Fe1 69.5(2) . . ?
C2 C1 Fe1 69.8(2) . . ?
P1 C1 Fe1 127.9(2) . . ?
C3 C2 C1 107.3(4) . . ?
C3 C2 Fe1 70.3(3) . . ?
C1 C2 Fe1 68.9(3) . . ?
C4 C3 C2 109.0(4) . . ?
C4 C3 Fe1 70.2(3) . . ?
C2 C3 Fe1 69.1(3) . . ?
C5 C4 C3 108.0(4) . . ?
C5 C4 Fe1 69.0(2) . . ?
C3 C4 Fe1 69.9(3) . . ?
C4 C5 C1 108.7(4) . . ?
C4 C5 Fe1 70.9(3) . . ?
C1 C5 Fe1 69.2(2) . . ?
C10 C6 C7 107.0(6) . . ?
C10 C6 Fe1 69.9(3) . . ?
C7 C6 Fe1 68.9(3) . . ?
C8 C7 C6 106.7(6) . . ?
C8 C7 Fe1 69.5(3) . . ?
C6 C7 Fe1 69.9(3) . . ?
C9 C8 C7 106.8(7) . . ?
C9 C8 Fe1 69.8(4) . . ?
C7 C8 Fe1 69.6(3) . . ?
C10 C9 C8 112.2(7) . . ?
C10 C9 Fe1 71.7(4) . . ?
C8 C9 Fe1 71.0(4) . . ?
C9 C10 C6 107.3(7) . . ?
C9 C10 Fe1 69.3(4) . . ?
C6 C10 Fe1 69.9(4) . . ?
C11 O11 P1 119.6(3) . . ?
P21 S21 Zn1 102.43(6) . . ?
P21 S22 Zn1 106.01(6) . 2_656 ?
O31 P21 C21 100.75(18) . . ?
O31 P21 S21 111.41(14) . . ?
C21 P21 S21 109.44(16) . . ?
O31 P21 S22 106.51(13) . . ?
C21 P21 S22 113.35(16) . . ?
S21 P21 S22 114.51(8) . . ?
C28 Fe21 C21 125.1(3) . . ?
C28 Fe21 C25 163.2(3) . . ?
C21 Fe21 C25 41.10(16) . . ?
C28 Fe21 C27 40.6(3) . . ?
C21 Fe21 C27 109.4(2) . . ?
C25 Fe21 C27 127.0(3) . . ?
C28 Fe21 C26 67.5(3) . . ?
C21 Fe21 C26 124.4(3) . . ?
C25 Fe21 C26 110.5(3) . . ?
C27 Fe21 C26 40.4(3) . . ?
C28 Fe21 C24 154.6(3) . . ?
C21 Fe21 C24 68.36(19) . . ?
C25 Fe21 C24 40.34(19) . . ?
C27 Fe21 C24 163.0(4) . . ?
C26 Fe21 C24 125.9(4) . . ?
C28 Fe21 C22 107.1(3) . . ?
C21 Fe21 C22 41.35(17) . . ?
C25 Fe21 C22 68.6(2) . . ?
C27 Fe21 C22 122.8(3) . . ?
C26 Fe21 C22 159.7(4) . . ?
C24 Fe21 C22 67.5(2) . . ?
C28 Fe21 C30 66.4(3) . . ?
C21 Fe21 C30 159.7(3) . . ?
C25 Fe21 C30 123.6(3) . . ?
C27 Fe21 C30 67.2(3) . . ?
C26 Fe21 C30 39.9(3) . . ?
C24 Fe21 C30 108.7(3) . . ?
C22 Fe21 C30 157.8(3) . . ?
C28 Fe21 C23 119.7(3) . . ?
C21 Fe21 C23 69.13(19) . . ?
C25 Fe21 C23 68.3(2) . . ?
C27 Fe21 C23 156.5(4) . . ?
C26 Fe21 C23 159.5(4) . . ?
C24 Fe21 C23 39.9(2) . . ?
C22 Fe21 C23 40.55(19) . . ?
C30 Fe21 C23 122.4(3) . . ?
C28 Fe21 C29 39.1(2) . . ?
C21 Fe21 C29 160.4(3) . . ?
C25 Fe21 C29 156.8(3) . . ?
C27 Fe21 C29 66.4(3) . . ?
C26 Fe21 C29 65.9(3) . . ?
C24 Fe21 C29 121.4(3) . . ?
C22 Fe21 C29 123.2(3) . . ?
C30 Fe21 C29 38.6(2) . . ?
C23 Fe21 C29 106.6(3) . . ?
C25 C21 C22 106.7(4) . . ?
C25 C21 P21 126.3(4) . . ?
C22 C21 P21 127.0(3) . . ?
C25 C21 Fe21 69.5(3) . . ?
C22 C21 Fe21 69.8(3) . . ?
P21 C21 Fe21 128.1(2) . . ?
C23 C22 C21 108.3(5) . . ?
C23 C22 Fe21 70.0(3) . . ?
C21 C22 Fe21 68.9(3) . . ?
C24 C23 C22 107.4(5) . . ?
C24 C23 Fe21 69.6(3) . . ?
C22 C23 Fe21 69.5(3) . . ?
C23 C24 C25 109.9(5) . . ?
C23 C24 Fe21 70.4(3) . . ?
C25 C24 Fe21 69.5(3) . . ?
C24 C25 C21 107.8(5) . . ?
C24 C25 Fe21 70.1(3) . . ?
C21 C25 Fe21 69.4(2) . . ?
C30 C26 C27 107.5(7) . . ?
C30 C26 Fe21 70.3(4) . . ?
C27 C26 Fe21 69.8(4) . . ?
C26 C27 C28 106.6(7) . . ?
C26 C27 Fe21 69.8(4) . . ?
C28 C27 Fe21 69.2(4) . . ?
C29 C28 C27 107.6(7) . . ?
C29 C28 Fe21 71.5(4) . . ?
C27 C28 Fe21 70.1(4) . . ?
C30 C29 C28 110.1(7) . . ?
C30 C29 Fe21 70.4(4) . . ?
C28 C29 Fe21 69.4(3) . . ?
C29 C30 C26 108.2(7) . . ?
C29 C30 Fe21 71.0(4) . . ?
C26 C30 Fe21 69.8(4) . . ?
C31 O31 P21 120.6(3) . . ?

loop_
_geom_bond_atom_site_label_1
_geom_bond_atom_site_label_2
_geom_bond_distance
_geom_bond_site_symmetry_2
_geom_bond_publ_flag
Zn1 S21 2.3158(13) . ?
Zn1 S22 2.3227(13) 2_656 ?
Zn1 S1 2.3692(13) . ?
Zn1 S2 2.4192(16) . ?
Zn1 P1 2.9088(14) . ?
S1 P1 2.0022(19) . ?
S2 P1 2.0018(18) . ?
P1 O11 1.597(3) . ?
P1 C1 1.762(4) . ?
Fe1 C9 2.003(6) . ?
Fe1 C1 2.017(4) . ?
Fe1 C8 2.018(6) . ?
Fe1 C7 2.019(5) . ?
Fe1 C5 2.021(4) . ?
Fe1 C2 2.028(4) . ?
Fe1 C6 2.033(6) . ?
Fe1 C10 2.034(6) . ?
Fe1 C3 2.044(5) . ?
Fe1 C4 2.047(5) . ?
C1 C5 1.424(5) . ?
C1 C2 1.425(6) . ?
C2 C3 1.411(6) . ?
C3 C4 1.397(6) . ?
C4 C5 1.396(6) . ?
C6 C10 1.398(8) . ?
C6 C7 1.425(9) . ?
C7 C8 1.411(8) . ?
C8 C9 1.349(10) . ?
C9 C10 1.348(10) . ?
O11 C11 1.445(5) . ?
S21 P21 1.9991(19) . ?
S22 P21 2.0095(17) . ?
S22 Zn1 2.3227(13) 2_656 ?
P21 O31 1.588(3) . ?
P21 C21 1.765(4) . ?
Fe21 C28 2.015(6) . ?
Fe21 C21 2.020(4) . ?
Fe21 C25 2.021(4) . ?
Fe21 C27 2.026(6) . ?
Fe21 C26 2.027(7) . ?
Fe21 C24 2.029(5) . ?
Fe21 C22 2.032(5) . ?
Fe21 C30 2.034(6) . ?
Fe21 C23 2.039(5) . ?
Fe21 C29 2.041(5) . ?
C21 C25 1.418(6) . ?
C21 C22 1.431(6) . ?
C22 C23 1.411(6) . ?
C23 C24 1.390(7) . ?
C24 C25 1.396(7) . ?
C26 C30 1.386(10) . ?
C26 C27 1.400(10) . ?
C27 C28 1.403(10) . ?
C28 C29 1.358(8) . ?
C29 C30 1.346(9) . ?
O31 C31 1.438(5) . ?

loop_
_geom_torsion_atom_site_label_1
_geom_torsion_atom_site_label_2
_geom_torsion_atom_site_label_3
_geom_torsion_atom_site_label_4
_geom_torsion
_geom_torsion_site_symmetry_1
_geom_torsion_site_symmetry_2
_geom_torsion_site_symmetry_3
_geom_torsion_site_symmetry_4
_geom_torsion_publ_flag
S21 Zn1 S1 P1 104.69(7) . . . . ?
S22 Zn1 S1 P1 -111.46(6) 2_656 . . . ?
S2 Zn1 S1 P1 0.47(6) . . . . ?
S21 Zn1 S2 P1 -120.96(6) . . . . ?
S22 Zn1 S2 P1 104.39(6) 2_656 . . . ?
S1 Zn1 S2 P1 -0.47(6) . . . . ?
Zn1 S2 P1 O11 125.51(15) . . . . ?
Zn1 S2 P1 C1 -123.85(16) . . . . ?
Zn1 S2 P1 S1 0.59(7) . . . . ?
Zn1 S1 P1 O11 -124.84(14) . . . . ?
Zn1 S1 P1 C1 123.43(15) . . . . ?
Zn1 S1 P1 S2 -0.60(7) . . . . ?
S21 Zn1 P1 O11 -12.8(2) . . . . ?
S22 Zn1 P1 O11 174.9(2) 2_656 . . . ?
S1 Zn1 P1 O11 89.9(2) . . . . ?
S2 Zn1 P1 O11 -89.4(2) . . . . ?
S21 Zn1 P1 C1 167.1(2) . . . . ?
S22 Zn1 P1 C1 -5.2(2) 2_656 . . . ?
S1 Zn1 P1 C1 -90.3(2) . . . . ?
S2 Zn1 P1 C1 90.4(2) . . . . ?
S21 Zn1 P1 S2 76.65(8) . . . . ?
S22 Zn1 P1 S2 -95.65(7) 2_656 . . . ?
S1 Zn1 P1 S2 179.31(9) . . . . ?
S21 Zn1 P1 S1 -102.67(7) . . . . ?
S22 Zn1 P1 S1 85.04(7) 2_656 . . . ?
S2 Zn1 P1 S1 -179.31(9) . . . . ?
O11 P1 C1 C5 -155.3(4) . . . . ?
S2 P1 C1 C5 86.9(4) . . . . ?
S1 P1 C1 C5 -35.9(4) . . . . ?
Zn1 P1 C1 C5 24.8(5) . . . . ?
O11 P1 C1 C2 28.0(5) . . . . ?
S2 P1 C1 C2 -89.7(4) . . . . ?
S1 P1 C1 C2 147.4(4) . . . . ?
Zn1 P1 C1 C2 -151.8(3) . . . . ?
O11 P1 C1 Fe1 -65.6(3) . . . . ?
S2 P1 C1 Fe1 176.6(2) . . . . ?
S1 P1 C1 Fe1 53.8(3) . . . . ?
Zn1 P1 C1 Fe1 114.5(2) . . . . ?
C9 Fe1 C1 C5 49.4(9) . . . . ?
C8 Fe1 C1 C5 -160.1(7) . . . . ?
C7 Fe1 C1 C5 164.9(4) . . . . ?
C2 Fe1 C1 C5 -117.9(4) . . . . ?
C6 Fe1 C1 C5 121.5(4) . . . . ?
C10 Fe1 C1 C5 79.9(4) . . . . ?
C3 Fe1 C1 C5 -80.0(3) . . . . ?
C4 Fe1 C1 C5 -37.0(3) . . . . ?
C9 Fe1 C1 C2 167.4(8) . . . . ?
C8 Fe1 C1 C2 -42.2(8) . . . . ?
C7 Fe1 C1 C2 -77.2(4) . . . . ?
C5 Fe1 C1 C2 117.9(4) . . . . ?
C6 Fe1 C1 C2 -120.6(4) . . . . ?
C10 Fe1 C1 C2 -162.2(4) . . . . ?
C3 Fe1 C1 C2 37.9(3) . . . . ?
C4 Fe1 C1 C2 80.9(3) . . . . ?
C9 Fe1 C1 P1 -68.7(9) . . . . ?
C8 Fe1 C1 P1 81.7(8) . . . . ?
C7 Fe1 C1 P1 46.7(4) . . . . ?
C5 Fe1 C1 P1 -118.2(4) . . . . ?
C2 Fe1 C1 P1 123.9(4) . . . . ?
C6 Fe1 C1 P1 3.3(4) . . . . ?
C10 Fe1 C1 P1 -38.3(4) . . . . ?
C3 Fe1 C1 P1 161.8(3) . . . . ?
C4 Fe1 C1 P1 -155.1(4) . . . . ?
C5 C1 C2 C3 -0.2(5) . . . . ?
P1 C1 C2 C3 176.9(3) . . . . ?
Fe1 C1 C2 C3 -60.1(3) . . . . ?
C5 C1 C2 Fe1 59.9(3) . . . . ?
P1 C1 C2 Fe1 -123.0(4) . . . . ?
C9 Fe1 C2 C3 -50.9(8) . . . . ?
C1 Fe1 C2 C3 118.5(4) . . . . ?
C8 Fe1 C2 C3 -78.2(4) . . . . ?
C7 Fe1 C2 C3 -120.3(4) . . . . ?
C5 Fe1 C2 C3 79.8(3) . . . . ?
C6 Fe1 C2 C3 -162.0(4) . . . . ?
C10 Fe1 C2 C3 169.4(7) . . . . ?
C4 Fe1 C2 C3 36.5(3) . . . . ?
C9 Fe1 C2 C1 -169.3(6) . . . . ?
C8 Fe1 C2 C1 163.3(3) . . . . ?
C7 Fe1 C2 C1 121.2(4) . . . . ?
C5 Fe1 C2 C1 -38.7(2) . . . . ?
C6 Fe1 C2 C1 79.6(4) . . . . ?
C10 Fe1 C2 C1 50.9(8) . . . . ?
C3 Fe1 C2 C1 -118.5(4) . . . . ?
C4 Fe1 C2 C1 -81.9(3) . . . . ?
C1 C2 C3 C4 0.3(5) . . . . ?
Fe1 C2 C3 C4 -59.0(3) . . . . ?
C1 C2 C3 Fe1 59.2(3) . . . . ?
C9 Fe1 C3 C4 -80.4(5) . . . . ?
C1 Fe1 C3 C4 82.0(3) . . . . ?
C8 Fe1 C3 C4 -120.0(4) . . . . ?
C7 Fe1 C3 C4 -161.9(3) . . . . ?
C5 Fe1 C3 C4 37.3(3) . . . . ?
C2 Fe1 C3 C4 120.6(4) . . . . ?
C6 Fe1 C3 C4 168.0(6) . . . . ?
C10 Fe1 C3 C4 -50.5(8) . . . . ?
C9 Fe1 C3 C2 159.0(4) . . . . ?
C1 Fe1 C3 C2 -38.5(3) . . . . ?
C8 Fe1 C3 C2 119.4(4) . . . . ?
C7 Fe1 C3 C2 77.5(4) . . . . ?
C5 Fe1 C3 C2 -83.2(3) . . . . ?
C6 Fe1 C3 C2 47.5(8) . . . . ?
C10 Fe1 C3 C2 -171.0(6) . . . . ?
C4 Fe1 C3 C2 -120.6(4) . . . . ?
C2 C3 C4 C5 -0.3(5) . . . . ?
Fe1 C3 C4 C5 -58.6(3) . . . . ?
C2 C3 C4 Fe1 58.3(3) . . . . ?
C9 Fe1 C4 C5 -121.7(4) . . . . ?
C1 Fe1 C4 C5 38.0(3) . . . . ?
C8 Fe1 C4 C5 -163.0(4) . . . . ?
C7 Fe1 C4 C5 163.1(6) . . . . ?
C2 Fe1 C4 C5 82.5(3) . . . . ?
C6 Fe1 C4 C5 -48.5(7) . . . . ?
C10 Fe1 C4 C5 -81.0(4) . . . . ?
C3 Fe1 C4 C5 119.6(4) . . . . ?
C9 Fe1 C4 C3 118.7(5) . . . . ?
C1 Fe1 C4 C3 -81.6(3) . . . . ?
C8 Fe1 C4 C3 77.4(4) . . . . ?
C7 Fe1 C4 C3 43.5(7) . . . . ?
C5 Fe1 C4 C3 -119.6(4) . . . . ?
C2 Fe1 C4 C3 -37.1(3) . . . . ?
C6 Fe1 C4 C3 -168.1(6) . . . . ?
C10 Fe1 C4 C3 159.4(4) . . . . ?
C3 C4 C5 C1 0.1(5) . . . . ?
Fe1 C4 C5 C1 -59.1(3) . . . . ?
C3 C4 C5 Fe1 59.2(3) . . . . ?
C2 C1 C5 C4 0.1(5) . . . . ?
P1 C1 C5 C4 -177.2(3) . . . . ?
Fe1 C1 C5 C4 60.1(3) . . . . ?
C2 C1 C5 Fe1 -60.1(3) . . . . ?
P1 C1 C5 Fe1 122.7(3) . . . . ?
C9 Fe1 C5 C4 78.0(5) . . . . ?
C1 Fe1 C5 C4 -119.6(4) . . . . ?
C8 Fe1 C5 C4 41.1(9) . . . . ?
C7 Fe1 C5 C4 -160.6(7) . . . . ?
C2 Fe1 C5 C4 -81.0(3) . . . . ?
C6 Fe1 C5 C4 161.5(3) . . . . ?
C10 Fe1 C5 C4 119.0(4) . . . . ?
C3 Fe1 C5 C4 -37.2(3) . . . . ?
C9 Fe1 C5 C1 -162.3(4) . . . . ?
C8 Fe1 C5 C1 160.8(7) . . . . ?
C7 Fe1 C5 C1 -41.0(8) . . . . ?
C2 Fe1 C5 C1 38.7(3) . . . . ?
C6 Fe1 C5 C1 -78.8(4) . . . . ?
C10 Fe1 C5 C1 -121.3(4) . . . . ?
C3 Fe1 C5 C1 82.5(3) . . . . ?
C4 Fe1 C5 C1 119.6(4) . . . . ?
C9 Fe1 C6 C10 37.1(4) . . . . ?
C1 Fe1 C6 C10 -123.0(5) . . . . ?
C8 Fe1 C6 C10 79.7(5) . . . . ?
C7 Fe1 C6 C10 118.3(6) . . . . ?
C5 Fe1 C6 C10 -79.8(5) . . . . ?
C2 Fe1 C6 C10 -166.2(4) . . . . ?
C3 Fe1 C6 C10 158.5(6) . . . . ?
C4 Fe1 C6 C10 -44.0(8) . . . . ?
C9 Fe1 C6 C7 -81.2(5) . . . . ?
C1 Fe1 C6 C7 118.7(4) . . . . ?
C8 Fe1 C6 C7 -38.7(4) . . . . ?
C5 Fe1 C6 C7 161.8(4) . . . . ?
C2 Fe1 C6 C7 75.5(4) . . . . ?
C10 Fe1 C6 C7 -118.3(6) . . . . ?
C3 Fe1 C6 C7 40.2(8) . . . . ?
C4 Fe1 C6 C7 -162.3(6) . . . . ?
C10 C6 C7 C8 0.3(6) . . . . ?
Fe1 C6 C7 C8 60.1(4) . . . . ?
C10 C6 C7 Fe1 -59.8(4) . . . . ?
C9 Fe1 C7 C8 -37.5(5) . . . . ?
C1 Fe1 C7 C8 161.4(5) . . . . ?
C5 Fe1 C7 C8 -167.7(6) . . . . ?
C2 Fe1 C7 C8 119.2(5) . . . . ?
C6 Fe1 C7 C8 -117.6(6) . . . . ?
C10 Fe1 C7 C8 -79.8(5) . . . . ?
C3 Fe1 C7 C8 77.8(5) . . . . ?
C4 Fe1 C7 C8 46.3(8) . . . . ?
C9 Fe1 C7 C6 80.1(5) . . . . ?
C1 Fe1 C7 C6 -81.1(4) . . . . ?
C8 Fe1 C7 C6 117.6(6) . . . . ?
C5 Fe1 C7 C6 -50.1(9) . . . . ?
C2 Fe1 C7 C6 -123.2(4) . . . . ?
C10 Fe1 C7 C6 37.8(4) . . . . ?
C3 Fe1 C7 C6 -164.6(4) . . . . ?
C4 Fe1 C7 C6 163.9(5) . . . . ?
C6 C7 C8 C9 -0.2(7) . . . . ?
Fe1 C7 C8 C9 60.2(5) . . . . ?
C6 C7 C8 Fe1 -60.4(4) . . . . ?
C1 Fe1 C8 C9 -165.1(6) . . . . ?
C7 Fe1 C8 C9 -117.7(7) . . . . ?
C5 Fe1 C8 C9 51.4(10) . . . . ?
C2 Fe1 C8 C9 163.6(5) . . . . ?
C6 Fe1 C8 C9 -78.8(5) . . . . ?
C10 Fe1 C8 C9 -35.2(5) . . . . ?
C3 Fe1 C8 C9 122.0(5) . . . . ?
C4 Fe1 C8 C9 81.2(6) . . . . ?
C9 Fe1 C8 C7 117.7(7) . . . . ?
C1 Fe1 C8 C7 -47.4(10) . . . . ?
C5 Fe1 C8 C7 169.1(6) . . . . ?
C2 Fe1 C8 C7 -78.7(5) . . . . ?
C6 Fe1 C8 C7 38.9(4) . . . . ?
C10 Fe1 C8 C7 82.5(5) . . . . ?
C3 Fe1 C8 C7 -120.3(5) . . . . ?
C4 Fe1 C8 C7 -161.0(4) . . . . ?
C7 C8 C9 C10 0.0(8) . . . . ?
Fe1 C8 C9 C10 60.0(5) . . . . ?
C7 C8 C9 Fe1 -60.1(4) . . . . ?
C1 Fe1 C9 C10 41.1(10) . . . . ?
C8 Fe1 C9 C10 -122.4(7) . . . . ?
C7 Fe1 C9 C10 -83.3(5) . . . . ?
C5 Fe1 C9 C10 78.6(5) . . . . ?
C2 Fe1 C9 C10 -160.7(5) . . . . ?
C6 Fe1 C9 C10 -38.2(4) . . . . ?
C3 Fe1 C9 C10 162.4(4) . . . . ?
C4 Fe1 C9 C10 120.4(5) . . . . ?
C1 Fe1 C9 C8 163.4(6) . . . . ?
C7 Fe1 C9 C8 39.1(5) . . . . ?
C5 Fe1 C9 C8 -159.0(4) . . . . ?
C2 Fe1 C9 C8 -38.4(10) . . . . ?
C6 Fe1 C9 C8 84.1(5) . . . . ?
C10 Fe1 C9 C8 122.4(7) . . . . ?
C3 Fe1 C9 C8 -75.2(5) . . . . ?
C4 Fe1 C9 C8 -117.2(5) . . . . ?
C8 C9 C10 C6 0.2(8) . . . . ?
Fe1 C9 C10 C6 59.8(4) . . . . ?
C8 C9 C10 Fe1 -59.6(6) . . . . ?
C7 C6 C10 C9 -0.3(7) . . . . ?
Fe1 C6 C10 C9 -59.4(5) . . . . ?
C7 C6 C10 Fe1 59.2(4) . . . . ?
C1 Fe1 C10 C9 -164.7(5) . . . . ?
C8 Fe1 C10 C9 35.4(5) . . . . ?
C7 Fe1 C10 C9 79.9(5) . . . . ?
C5 Fe1 C10 C9 -121.0(5) . . . . ?
C2 Fe1 C10 C9 156.5(7) . . . . ?
C6 Fe1 C10 C9 118.5(7) . . . . ?
C3 Fe1 C10 C9 -41.9(9) . . . . ?
C4 Fe1 C10 C9 -78.4(6) . . . . ?
C9 Fe1 C10 C6 -118.5(7) . . . . ?
C1 Fe1 C10 C6 76.8(5) . . . . ?
C8 Fe1 C10 C6 -83.1(4) . . . . ?
C7 Fe1 C10 C6 -38.6(4) . . . . ?
C5 Fe1 C10 C6 120.5(4) . . . . ?
C2 Fe1 C10 C6 38.0(10) . . . . ?
C3 Fe1 C10 C6 -160.4(6) . . . . ?
C4 Fe1 C10 C6 163.1(4) . . . . ?
C1 P1 O11 C11 -177.6(4) . . . . ?
S2 P1 O11 C11 -59.8(5) . . . . ?
S1 P1 O11 C11 63.3(5) . . . . ?
Zn1 P1 O11 C11 2.3(5) . . . . ?
S22 Zn1 S21 P21 -80.80(7) 2_656 . . . ?
S1 Zn1 S21 P21 56.75(8) . . . . ?
S2 Zn1 S21 P21 150.56(6) . . . . ?
P1 Zn1 S21 P21 107.43(6) . . . . ?
Zn1 S21 P21 O31 -101.94(13) . . . . ?
Zn1 S21 P21 C21 147.52(15) . . . . ?
Zn1 S21 P21 S22 19.01(9) . . . . ?
Zn1 S22 P21 O31 -166.70(13) 2_656 . . . ?
Zn1 S22 P21 C21 -56.84(18) 2_656 . . . ?
Zn1 S22 P21 S21 69.68(9) 2_656 . . . ?
O31 P21 C21 C25 -156.0(4) . . . . ?
S21 P21 C21 C25 -38.5(4) . . . . ?
S22 P21 C21 C25 90.7(4) . . . . ?
O31 P21 C21 C22 27.7(4) . . . . ?
S21 P21 C21 C22 145.2(4) . . . . ?
S22 P21 C21 C22 -85.7(4) . . . . ?
O31 P21 C21 Fe21 -64.6(3) . . . . ?
S21 P21 C21 Fe21 52.9(3) . . . . ?
S22 P21 C21 Fe21 -178.0(2) . . . . ?
C28 Fe21 C21 C25 167.1(4) . . . . ?
C27 Fe21 C21 C25 124.5(5) . . . . ?
C26 Fe21 C21 C25 81.9(5) . . . . ?
C24 Fe21 C21 C25 -37.6(3) . . . . ?
C22 Fe21 C21 C25 -117.6(4) . . . . ?
C30 Fe21 C21 C25 47.9(9) . . . . ?
C23 Fe21 C21 C25 -80.6(3) . . . . ?
C29 Fe21 C21 C25 -161.4(7) . . . . ?
C28 Fe21 C21 C22 -75.3(4) . . . . ?
C25 Fe21 C21 C22 117.6(4) . . . . ?
C27 Fe21 C21 C22 -117.9(5) . . . . ?
C26 Fe21 C21 C22 -160.4(5) . . . . ?
C24 Fe21 C21 C22 80.1(3) . . . . ?
C30 Fe21 C21 C22 165.6(7) . . . . ?
C23 Fe21 C21 C22 37.1(3) . . . . ?
C29 Fe21 C21 C22 -43.8(8) . . . . ?
C28 Fe21 C21 P21 46.4(5) . . . . ?
C25 Fe21 C21 P21 -120.7(5) . . . . ?
C27 Fe21 C21 P21 3.8(5) . . . . ?
C26 Fe21 C21 P21 -38.7(5) . . . . ?
C24 Fe21 C21 P21 -158.2(4) . . . . ?
C22 Fe21 C21 P21 121.7(4) . . . . ?
C30 Fe21 C21 P21 -72.7(8) . . . . ?
C23 Fe21 C21 P21 158.8(4) . . . . ?
C29 Fe21 C21 P21 77.9(8) . . . . ?
C25 C21 C22 C23 0.9(5) . . . . ?
P21 C21 C22 C23 177.8(3) . . . . ?
Fe21 C21 C22 C23 -59.1(3) . . . . ?
C25 C21 C22 Fe21 60.0(3) . . . . ?
P21 C21 C22 Fe21 -123.1(4) . . . . ?
C28 Fe21 C22 C23 -116.0(4) . . . . ?
C21 Fe21 C22 C23 119.9(4) . . . . ?
C25 Fe21 C22 C23 81.2(3) . . . . ?
C27 Fe21 C22 C23 -157.7(4) . . . . ?
C26 Fe21 C22 C23 172.7(8) . . . . ?
C24 Fe21 C22 C23 37.6(3) . . . . ?
C30 Fe21 C22 C23 -46.8(8) . . . . ?
C29 Fe21 C22 C23 -76.2(4) . . . . ?
C28 Fe21 C22 C21 124.1(4) . . . . ?
C25 Fe21 C22 C21 -38.7(3) . . . . ?
C27 Fe21 C22 C21 82.4(4) . . . . ?
C26 Fe21 C22 C21 52.8(9) . . . . ?
C24 Fe21 C22 C21 -82.3(3) . . . . ?
C30 Fe21 C22 C21 -166.7(6) . . . . ?
C23 Fe21 C22 C21 -119.9(4) . . . . ?
C29 Fe21 C22 C21 163.9(3) . . . . ?
C21 C22 C23 C24 -1.2(6) . . . . ?
Fe21 C22 C23 C24 -59.6(4) . . . . ?
C21 C22 C23 Fe21 58.4(3) . . . . ?
C28 Fe21 C23 C24 -159.8(4) . . . . ?
C21 Fe21 C23 C24 80.8(3) . . . . ?
C25 Fe21 C23 C24 36.6(3) . . . . ?
C27 Fe21 C23 C24 171.7(6) . . . . ?
C26 Fe21 C23 C24 -54.1(9) . . . . ?
C22 Fe21 C23 C24 118.6(5) . . . . ?
C30 Fe21 C23 C24 -80.4(4) . . . . ?
C29 Fe21 C23 C24 -119.4(4) . . . . ?
C28 Fe21 C23 C22 81.6(4) . . . . ?
C21 Fe21 C23 C22 -37.8(3) . . . . ?
C25 Fe21 C23 C22 -82.0(3) . . . . ?
C27 Fe21 C23 C22 53.1(7) . . . . ?
C26 Fe21 C23 C22 -172.7(7) . . . . ?
C24 Fe21 C23 C22 -118.6(5) . . . . ?
C30 Fe21 C23 C22 161.0(4) . . . . ?
C29 Fe21 C23 C22 122.0(4) . . . . ?
C22 C23 C24 C25 1.0(6) . . . . ?
Fe21 C23 C24 C25 -58.4(4) . . . . ?
C22 C23 C24 Fe21 59.5(4) . . . . ?
C28 Fe21 C24 C23 44.4(7) . . . . ?
C21 Fe21 C24 C23 -82.9(3) . . . . ?
C25 Fe21 C24 C23 -121.2(5) . . . . ?
C27 Fe21 C24 C23 -168.6(8) . . . . ?
C26 Fe21 C24 C23 159.5(5) . . . . ?
C22 Fe21 C24 C23 -38.1(3) . . . . ?
C30 Fe21 C24 C23 118.5(4) . . . . ?
C29 Fe21 C24 C23 78.0(4) . . . . ?
C28 Fe21 C24 C25 165.6(5) . . . . ?
C21 Fe21 C24 C25 38.3(3) . . . . ?
C27 Fe21 C24 C25 -47.5(10) . . . . ?
C26 Fe21 C24 C25 -79.3(5) . . . . ?
C22 Fe21 C24 C25 83.0(3) . . . . ?
C30 Fe21 C24 C25 -120.3(4) . . . . ?
C23 Fe21 C24 C25 121.2(5) . . . . ?
C29 Fe21 C24 C25 -160.8(4) . . . . ?
C23 C24 C25 C21 -0.4(6) . . . . ?
Fe21 C24 C25 C21 -59.4(3) . . . . ?
C23 C24 C25 Fe21 59.0(4) . . . . ?
C22 C21 C25 C24 -0.3(5) . . . . ?
P21 C21 C25 C24 -177.2(4) . . . . ?
Fe21 C21 C25 C24 59.9(4) . . . . ?
C22 C21 C25 Fe21 -60.2(3) . . . . ?
P21 C21 C25 Fe21 122.9(4) . . . . ?
C28 Fe21 C25 C24 -158.2(9) . . . . ?
C21 Fe21 C25 C24 -118.9(5) . . . . ?
C27 Fe21 C25 C24 164.4(5) . . . . ?
C26 Fe21 C25 C24 121.8(5) . . . . ?
C22 Fe21 C25 C24 -80.0(4) . . . . ?
C30 Fe21 C25 C24 79.1(5) . . . . ?
C23 Fe21 C25 C24 -36.2(3) . . . . ?
C29 Fe21 C25 C24 45.4(8) . . . . ?
C28 Fe21 C25 C21 -39.3(10) . . . . ?
C27 Fe21 C25 C21 -76.7(5) . . . . ?
C26 Fe21 C25 C21 -119.3(5) . . . . ?
C24 Fe21 C25 C21 118.9(5) . . . . ?
C22 Fe21 C25 C21 38.9(3) . . . . ?
C30 Fe21 C25 C21 -162.0(4) . . . . ?
C23 Fe21 C25 C21 82.7(3) . . . . ?
C29 Fe21 C25 C21 164.3(6) . . . . ?
C28 Fe21 C26 C30 79.5(5) . . . . ?
C21 Fe21 C26 C30 -162.4(4) . . . . ?
C25 Fe21 C26 C30 -118.4(5) . . . . ?
C27 Fe21 C26 C30 118.2(7) . . . . ?
C24 Fe21 C26 C30 -75.6(6) . . . . ?
C22 Fe21 C26 C30 158.0(7) . . . . ?
C23 Fe21 C26 C30 -35.7(11) . . . . ?
C29 Fe21 C26 C30 36.8(4) . . . . ?
C28 Fe21 C26 C27 -38.6(4) . . . . ?
C21 Fe21 C26 C27 79.5(5) . . . . ?
C25 Fe21 C26 C27 123.5(5) . . . . ?
C24 Fe21 C26 C27 166.2(5) . . . . ?
C22 Fe21 C26 C27 39.9(10) . . . . ?
C30 Fe21 C26 C27 -118.2(7) . . . . ?
C23 Fe21 C26 C27 -153.8(8) . . . . ?
C29 Fe21 C26 C27 -81.3(5) . . . . ?
C30 C26 C27 C28 -0.7(8) . . . . ?
Fe21 C26 C27 C28 59.8(4) . . . . ?
C30 C26 C27 Fe21 -60.5(5) . . . . ?
C28 Fe21 C27 C26 117.7(7) . . . . ?
C21 Fe21 C27 C26 -120.7(5) . . . . ?
C25 Fe21 C27 C26 -77.9(6) . . . . ?
C24 Fe21 C27 C26 -41.3(11) . . . . ?
C22 Fe21 C27 C26 -164.6(5) . . . . ?
C30 Fe21 C27 C26 37.8(5) . . . . ?
C23 Fe21 C27 C26 157.2(7) . . . . ?
C29 Fe21 C27 C26 80.0(5) . . . . ?
C21 Fe21 C27 C28 121.7(5) . . . . ?
C25 Fe21 C27 C28 164.4(4) . . . . ?
C26 Fe21 C27 C28 -117.7(7) . . . . ?
C24 Fe21 C27 C28 -158.9(8) . . . . ?
C22 Fe21 C27 C28 77.7(5) . . . . ?
C30 Fe21 C27 C28 -79.8(5) . . . . ?
C23 Fe21 C27 C28 39.5(9) . . . . ?
C29 Fe21 C27 C28 -37.7(4) . . . . ?
C26 C27 C28 C29 1.9(7) . . . . ?
Fe21 C27 C28 C29 62.1(4) . . . . ?
C26 C27 C28 Fe21 -60.2(5) . . . . ?
C21 Fe21 C28 C29 163.9(4) . . . . ?
C25 Fe21 C28 C29 -165.5(8) . . . . ?
C27 Fe21 C28 C29 -117.4(7) . . . . ?
C26 Fe21 C28 C29 -79.0(5) . . . . ?
C24 Fe21 C28 C29 48.5(8) . . . . ?
C22 Fe21 C28 C29 121.9(5) . . . . ?
C30 Fe21 C28 C29 -35.5(5) . . . . ?
C23 Fe21 C28 C29 79.6(5) . . . . ?
C21 Fe21 C28 C27 -78.8(6) . . . . ?
C25 Fe21 C28 C27 -48.1(11) . . . . ?
C26 Fe21 C28 C27 38.4(5) . . . . ?
C24 Fe21 C28 C27 165.9(6) . . . . ?
C22 Fe21 C28 C27 -120.7(5) . . . . ?
C30 Fe21 C28 C27 81.9(5) . . . . ?
C23 Fe21 C28 C27 -163.0(5) . . . . ?
C29 Fe21 C28 C27 117.4(7) . . . . ?
C27 C28 C29 C30 -2.4(8) . . . . ?
Fe21 C28 C29 C30 58.7(5) . . . . ?
C27 C28 C29 Fe21 -61.2(4) . . . . ?
C28 Fe21 C29 C30 -121.5(7) . . . . ?
C21 Fe21 C29 C30 -164.2(6) . . . . ?
C25 Fe21 C29 C30 47.9(9) . . . . ?
C27 Fe21 C29 C30 -82.4(6) . . . . ?
C26 Fe21 C29 C30 -38.1(5) . . . . ?
C24 Fe21 C29 C30 80.6(6) . . . . ?
C22 Fe21 C29 C30 162.7(5) . . . . ?
C23 Fe21 C29 C30 121.5(5) . . . . ?
C21 Fe21 C29 C28 -42.6(10) . . . . ?
C25 Fe21 C29 C28 169.5(6) . . . . ?
C27 Fe21 C29 C28 39.1(5) . . . . ?
C26 Fe21 C29 C28 83.5(5) . . . . ?
C24 Fe21 C29 C28 -157.9(5) . . . . ?
C22 Fe21 C29 C28 -75.7(5) . . . . ?
C30 Fe21 C29 C28 121.5(7) . . . . ?
C23 Fe21 C29 C28 -116.9(5) . . . . ?
C28 C29 C30 C26 2.0(8) . . . . ?
Fe21 C29 C30 C26 60.1(5) . . . . ?
C28 C29 C30 Fe21 -58.1(5) . . . . ?
C27 C26 C30 C29 -0.7(8) . . . . ?
Fe21 C26 C30 C29 -60.9(5) . . . . ?
C27 C26 C30 Fe21 60.1(5) . . . . ?
C28 Fe21 C30 C29 35.9(5) . . . . ?
C21 Fe21 C30 C29 164.7(6) . . . . ?
C25 Fe21 C30 C29 -159.4(4) . . . . ?
C27 Fe21 C30 C29 80.3(5) . . . . ?
C26 Fe21 C30 C29 118.6(7) . . . . ?
C24 Fe21 C30 C29 -117.3(5) . . . . ?
C22 Fe21 C30 C29 -41.2(10) . . . . ?
C23 Fe21 C30 C29 -75.3(6) . . . . ?
C28 Fe21 C30 C26 -82.7(5) . . . . ?
C21 Fe21 C30 C26 46.1(10) . . . . ?
C25 Fe21 C30 C26 81.9(6) . . . . ?
C27 Fe21 C30 C26 -38.3(5) . . . . ?
C24 Fe21 C30 C26 124.1(6) . . . . ?
C22 Fe21 C30 C26 -159.8(7) . . . . ?
C23 Fe21 C30 C26 166.0(5) . . . . ?
C29 Fe21 C30 C26 -118.6(7) . . . . ?
C21 P21 O31 C31 -175.3(4) . . . . ?
S21 P21 O31 C31 68.7(4) . . . . ?
S22 P21 O31 C31 -56.8(4) . . . . ?
